data_4327573
loop_
_publ_author_name
'Joel T. Mague'
'Jamin L. Krinsky'

_publ_section_title
;
 Synthetic and Structural Studies of the Coordination Behavior of
 2-Pyridylbis(diphenylphosphino)methane
;
_journal_name_full 'Inorganic Chemistry'
_journal_page_first 1962
_journal_page_last 1971
_journal_paper_doi 10.1021/ic001266+
_journal_volume 40
_journal_year 2001
_chemical_formula_moiety '(C O)3 (((C6 H5)2 P)2 C H (C5 H4 N)) Fe'
_chemical_formula_sum 'C33 H25 Fe N O3 P2'
_chemical_formula_weight 601.33
_chemical_name_systematic
; 
 Tricarbonyl(2-pyridylbis(diphenylphosphino)methane)iron(0)
;
_space_group_IT_number 1
_symmetry_cell_setting triclinic
_symmetry_space_group_name_Hall 'P 1'
_symmetry_space_group_name_H-M 'P 1'
_atom_sites_solution_hydrogens geom
_atom_sites_solution_primary direct
_atom_sites_solution_secondary difmap
_audit_creation_method SHELXL-97
_cell_angle_alpha 114.054(14)
_cell_angle_beta 93.112(11)
_cell_angle_gamma 104.440(14)
_cell_formula_units_Z 1
_cell_length_a 9.2281(12)
_cell_length_b 9.3040(19)
_cell_length_c 9.4420(13)
_cell_measurement_reflns_used 25
_cell_measurement_temperature 293(2)
_cell_measurement_theta_max 21.91
_cell_measurement_theta_min 15.22
_cell_volume 705.7(2)
_computing_cell_refinement 'CAD-4 Software (Enraf-Nonius, 1989)'
_computing_data_collection 'CAD-4 Software (Enraf-Nonius, 1989)'
_computing_data_reduction 'XCAD4 (Harms & Wocadlo, 1987)'
_computing_molecular_graphics 'SHELXTL (Bruker AXS, 1997)'
_computing_publication_material 'SHELXTL (Bruker AXS, 1997)'
_computing_structure_refinement 'SHELXL-97 (Sheldrick, 1997)'
_computing_structure_solution 'SHELXS-97 (Sheldrick, 1990)'
_diffrn_ambient_temperature 293(2)
_diffrn_measured_fraction_theta_full 1.000
_diffrn_measured_fraction_theta_max 1.000
_diffrn_measurement_device_type 'Enraf-Nonius CAD-4'
_diffrn_measurement_method '\q/2\q scans'
_diffrn_radiation_monochromator graphite
_diffrn_radiation_source 'fine-focus sealed tube'
_diffrn_radiation_type MoK\a
_diffrn_radiation_wavelength 0.71073
_diffrn_reflns_av_R_equivalents 0.0000
_diffrn_reflns_av_sigmaI/netI 0.0419
_diffrn_reflns_limit_h_max 10
_diffrn_reflns_limit_h_min 0
_diffrn_reflns_limit_k_max 10
_diffrn_reflns_limit_k_min -11
_diffrn_reflns_limit_l_max 11
_diffrn_reflns_limit_l_min -11
_diffrn_reflns_number 2668
_diffrn_reflns_theta_full 25.09
_diffrn_reflns_theta_max 25.09
_diffrn_reflns_theta_min 2.32
_diffrn_standards_decay_% 0
_diffrn_standards_interval_time 120
_diffrn_standards_number 2
_exptl_absorpt_coefficient_mu 0.683
_exptl_absorpt_correction_T_max 0.8565
_exptl_absorpt_correction_T_min 0.6958
_exptl_absorpt_correction_type empirical
_exptl_absorpt_process_details '\y scans (North, et al., 1968)'
_exptl_crystal_colour Orange
_exptl_crystal_density_diffrn 1.415
_exptl_crystal_description Plate
_exptl_crystal_F_000 310
_exptl_crystal_size_max 0.40
_exptl_crystal_size_mid 0.27
_exptl_crystal_size_min 0.15
_refine_diff_density_max 0.466
_refine_diff_density_min -0.480
_refine_diff_density_rms 0.061
_refine_ls_abs_structure_details 'Flack H D (1983), Acta Cryst. A39, 876-881'
_refine_ls_abs_structure_Flack -0.018(18)
_refine_ls_extinction_method none
_refine_ls_goodness_of_fit_ref 1.064
_refine_ls_hydrogen_treatment mixed
_refine_ls_matrix_type full
_refine_ls_number_parameters 361
_refine_ls_number_reflns 2668
_refine_ls_number_restraints 3
_refine_ls_restrained_S_all 1.063
_refine_ls_R_factor_all 0.0480
_refine_ls_R_factor_gt 0.0310
_refine_ls_shift/su_max 0.001
_refine_ls_shift/su_mean 0.000
_refine_ls_structure_factor_coef Fsqd
_refine_ls_weighting_details 'calc w=1/[\s^2^(Fo^2^)+(0.0528P)^2^+0.0000P] where P=(Fo^2^+2Fc^2^)/3'
_refine_ls_weighting_scheme calc
_refine_ls_wR_factor_gt 0.0761
_refine_ls_wR_factor_ref 0.0809
_reflns_number_gt 2351
_reflns_number_total 2668
_reflns_threshold_expression >2sigma(I)
_cod_data_source_file ic0012662B_07.cif
_cod_data_source_block 7
_cod_database_code 4327573

loop_
_symmetry_equiv_pos_as_xyz
'x, y, z'

loop_
_atom_site_label
_atom_site_type_symbol
_atom_site_fract_x
_atom_site_fract_y
_atom_site_fract_z
_atom_site_U_iso_or_equiv
_atom_site_adp_type
_atom_site_occupancy
_atom_site_symmetry_multiplicity
_atom_site_calc_flag
_atom_site_refinement_flags
Fe Fe 0.74567(5) 0.55624(5) 0.13983(5) 0.02773(17) Uani 1 1 d .
P1 P 0.49733(12) 0.50525(12) 0.13973(11) 0.0262(2) Uani 1 1 d .
P2 P 0.64270(12) 0.54472(12) -0.08260(11) 0.0253(2) Uani 1 1 d .
O1 O 0.8011(7) 0.4105(9) 0.3500(8) 0.107(2) Uani 1 1 d .
O2 O 0.9992(5) 0.4588(8) 0.0013(5) 0.0905(18) Uani 1 1 d .
O3 O 0.8762(6) 0.9081(5) 0.3357(6) 0.0805(15) Uani 1 1 d .
N N 0.2575(5) 0.5760(5) -0.1853(5) 0.0433(10) Uani 1 1 d .
C1 C 0.7762(7) 0.4673(9) 0.2676(7) 0.0592(17) Uani 1 1 d .
C2 C 0.8980(6) 0.4968(8) 0.0547(6) 0.0496(14) Uani 1 1 d .
C3 C 0.8201(6) 0.7715(7) 0.2587(6) 0.0458(12) Uani 1 1 d .
C4 C 0.4234(5) 0.6380(5) 0.3013(5) 0.0300(9) Uani 1 1 d .
C5 C 0.4843(6) 0.6758(5) 0.4539(5) 0.0373(10) Uani 1 1 d .
H5 H 0.5649 0.6388 0.4722 0.041 Uiso 1 1 calc R
C6 C 0.4250(7) 0.7686(7) 0.5790(6) 0.0521(14) Uani 1 1 d .
H6 H 0.4662 0.7942 0.6816 0.057 Uiso 1 1 calc R
C7 C 0.3059(7) 0.8228(7) 0.5523(7) 0.0561(15) Uani 1 1 d .
H7 H 0.2657 0.8839 0.6368 0.062 Uiso 1 1 calc R
C8 C 0.2461(7) 0.7880(8) 0.4034(7) 0.0570(15) Uani 1 1 d .
H8 H 0.1657 0.8261 0.3869 0.063 Uiso 1 1 calc R
C9 C 0.3037(6) 0.6961(7) 0.2753(6) 0.0437(12) Uani 1 1 d .
H9 H 0.2630 0.6735 0.1735 0.048 Uiso 1 1 calc R
C10 C 0.3786(5) 0.2999(5) 0.1034(5) 0.0326(9) Uani 1 1 d .
C11 C 0.2429(6) 0.2746(6) 0.1587(6) 0.0442(12) Uani 1 1 d .
H11 H 0.2066 0.3635 0.2115 0.049 Uiso 1 1 calc R
C12 C 0.1612(6) 0.1190(7) 0.1361(8) 0.0573(15) Uani 1 1 d .
H12 H 0.0706 0.1035 0.1743 0.063 Uiso 1 1 calc R
C13 C 0.2133(7) -0.0137(7) 0.0571(7) 0.0569(15) Uani 1 1 d .
H13 H 0.1579 -0.1188 0.0416 0.063 Uiso 1 1 calc R
C14 C 0.3472(7) 0.0098(6) 0.0015(6) 0.0519(14) Uani 1 1 d .
H14 H 0.3816 -0.0800 -0.0534 0.057 Uiso 1 1 calc R
C15 C 0.4312(6) 0.1658(6) 0.0264(5) 0.0401(11) Uani 1 1 d .
H15 H 0.5236 0.1810 -0.0087 0.044 Uiso 1 1 calc R
C16 C 0.6100(5) 0.3675(5) -0.2724(5) 0.0304(9) Uani 1 1 d .
C17 C 0.6718(6) 0.2421(5) -0.2887(5) 0.0365(10) Uani 1 1 d .
H17 H 0.7252 0.2447 -0.2008 0.040 Uiso 1 1 calc R
C18 C 0.6548(7) 0.1127(6) -0.4350(6) 0.0501(13) Uani 1 1 d .
H18 H 0.6993 0.0301 -0.4463 0.055 Uiso 1 1 calc R
C19 C 0.5727(7) 0.1067(7) -0.5623(6) 0.0516(14) Uani 1 1 d .
H19 H 0.5608 0.0190 -0.6605 0.057 Uiso 1 1 calc R
C20 C 0.5070(6) 0.2274(7) -0.5484(6) 0.0488(13) Uani 1 1 d .
H20 H 0.4493 0.2203 -0.6362 0.054 Uiso 1 1 calc R
C21 C 0.5268(6) 0.3590(6) -0.4045(5) 0.0379(10) Uani 1 1 d .
H21 H 0.4846 0.4427 -0.3953 0.042 Uiso 1 1 calc R
C22 C 0.7213(5) 0.7192(5) -0.1277(5) 0.0321(9) Uani 1 1 d .
C23 C 0.7145(6) 0.8749(6) -0.0293(6) 0.0404(11) Uani 1 1 d .
H23 H 0.6618 0.8888 0.0542 0.044 Uiso 1 1 calc R
C24 C 0.7851(7) 1.0092(7) -0.0543(8) 0.0548(14) Uani 1 1 d .
H24 H 0.7790 1.1129 0.0121 0.060 Uiso 1 1 calc R
C25 C 0.8643(6) 0.9919(7) -0.1758(8) 0.0553(15) Uani 1 1 d .
H25 H 0.9124 1.0833 -0.1916 0.061 Uiso 1 1 calc R
C26 C 0.8721(6) 0.8393(8) -0.2734(7) 0.0544(14) Uani 1 1 d .
H26 H 0.9262 0.8278 -0.3557 0.060 Uiso 1 1 calc R
C27 C 0.8011(6) 0.7010(7) -0.2525(6) 0.0425(11) Uani 1 1 d .
H27 H 0.8065 0.5976 -0.3207 0.047 Uiso 1 1 calc R
C28 C 0.4539(5) 0.5542(5) -0.0275(5) 0.0242(9) Uani 1 1 d .
H28 H 0.4613 0.6717 0.0209 0.027 Uiso 1 1 calc R
C29 C 0.3115(5) 0.4717(5) -0.1513(4) 0.0272(9) Uani 1 1 d .
C30 C 0.2483(6) 0.3018(6) -0.2317(5) 0.0375(11) Uani 1 1 d .
H30 H 0.2885 0.2318 -0.2054 0.041 Uiso 1 1 calc R
C31 C 0.1250(6) 0.2389(7) -0.3512(6) 0.0512(14) Uani 1 1 d .
H31 H 0.0799 0.1257 -0.4064 0.056 Uiso 1 1 calc R
C32 C 0.0698(6) 0.3462(8) -0.3873(7) 0.0592(16) Uani 1 1 d .
H32 H -0.0129 0.3072 -0.4677 0.065 Uiso 1 1 calc R
C33 C 0.1380(7) 0.5092(8) -0.3039(7) 0.0587(15) Uani 1 1 d .
H33 H 0.1000 0.5806 -0.3300 0.065 Uiso 1 1 calc R

loop_
_atom_site_aniso_label
_atom_site_aniso_U_11
_atom_site_aniso_U_22
_atom_site_aniso_U_33
_atom_site_aniso_U_23
_atom_site_aniso_U_13
_atom_site_aniso_U_12
Fe 0.0222(3) 0.0379(4) 0.0230(3) 0.0129(3) 0.0019(3) 0.0101(3)
P1 0.0232(6) 0.0317(6) 0.0234(5) 0.0115(4) 0.0035(4) 0.0084(5)
P2 0.0241(6) 0.0299(5) 0.0218(5) 0.0115(4) 0.0028(4) 0.0078(5)
O1 0.078(4) 0.194(6) 0.131(5) 0.138(5) 0.034(3) 0.058(4)
O2 0.041(3) 0.157(5) 0.060(3) 0.023(3) 0.017(2) 0.047(3)
O3 0.069(3) 0.046(2) 0.083(3) -0.005(2) -0.014(3) 0.009(2)
N 0.034(2) 0.052(2) 0.053(2) 0.031(2) 0.0019(19) 0.0161(19)
C1 0.044(3) 0.108(5) 0.056(4) 0.055(4) 0.020(3) 0.037(4)
C2 0.030(3) 0.081(4) 0.034(3) 0.019(3) 0.001(2) 0.019(3)
C3 0.034(3) 0.053(3) 0.037(3) 0.008(2) -0.002(2) 0.013(2)
C4 0.024(2) 0.035(2) 0.027(2) 0.0117(18) 0.0031(18) 0.0063(18)
C5 0.043(3) 0.041(3) 0.027(2) 0.0127(19) 0.005(2) 0.015(2)
C6 0.059(4) 0.067(3) 0.028(2) 0.017(2) 0.011(2) 0.021(3)
C7 0.056(4) 0.061(3) 0.047(3) 0.015(3) 0.025(3) 0.023(3)
C8 0.041(3) 0.067(4) 0.058(4) 0.014(3) 0.013(3) 0.029(3)
C9 0.037(3) 0.057(3) 0.034(2) 0.013(2) 0.005(2) 0.020(2)
C10 0.033(2) 0.036(2) 0.026(2) 0.0151(18) -0.0015(18) 0.0049(19)
C11 0.031(3) 0.042(3) 0.058(3) 0.023(2) 0.002(2) 0.007(2)
C12 0.034(3) 0.057(4) 0.081(4) 0.040(3) 0.004(3) -0.001(3)
C13 0.060(4) 0.041(3) 0.059(3) 0.026(3) -0.013(3) -0.007(3)
C14 0.072(4) 0.039(3) 0.040(3) 0.015(2) 0.003(3) 0.013(3)
C15 0.051(3) 0.039(3) 0.035(2) 0.019(2) 0.011(2) 0.016(2)
C16 0.032(2) 0.035(2) 0.025(2) 0.0131(17) 0.0077(18) 0.0100(18)
C17 0.038(3) 0.035(2) 0.032(2) 0.0107(19) 0.005(2) 0.011(2)
C18 0.055(3) 0.039(3) 0.049(3) 0.011(2) 0.014(3) 0.014(2)
C19 0.062(4) 0.043(3) 0.029(2) 0.001(2) 0.011(2) 0.006(3)
C20 0.048(3) 0.062(3) 0.026(2) 0.017(2) -0.001(2) 0.005(3)
C21 0.042(3) 0.042(2) 0.031(2) 0.016(2) 0.008(2) 0.014(2)
C22 0.028(2) 0.037(2) 0.033(2) 0.0192(19) 0.0008(19) 0.0057(19)
C23 0.034(3) 0.039(2) 0.045(3) 0.017(2) 0.007(2) 0.009(2)
C24 0.043(3) 0.043(3) 0.081(4) 0.031(3) 0.006(3) 0.011(2)
C25 0.040(3) 0.057(3) 0.083(4) 0.049(3) 0.003(3) 0.007(3)
C26 0.040(3) 0.081(4) 0.057(3) 0.048(3) 0.013(3) 0.011(3)
C27 0.036(3) 0.054(3) 0.046(3) 0.028(2) 0.016(2) 0.017(2)
C28 0.022(2) 0.027(2) 0.023(2) 0.0104(17) 0.0024(18) 0.0076(18)
C29 0.023(2) 0.035(2) 0.0226(19) 0.0125(17) 0.0048(17) 0.0059(17)
C30 0.035(3) 0.041(3) 0.030(2) 0.014(2) -0.001(2) 0.005(2)
C31 0.036(3) 0.054(3) 0.042(3) 0.015(3) -0.005(2) -0.010(3)
C32 0.029(3) 0.092(5) 0.054(3) 0.040(3) -0.010(3) 0.003(3)
C33 0.041(3) 0.079(4) 0.070(4) 0.046(3) -0.004(3) 0.021(3)

loop_
_atom_type_symbol
_atom_type_description
_atom_type_scat_dispersion_real
_atom_type_scat_dispersion_imag
_atom_type_scat_source
C C 0.0033 0.0016 'International Tables Vol C Tables 4.2.6.8 and 6.1.1.4'
H H 0.0000 0.0000 'International Tables Vol C Tables 4.2.6.8 and 6.1.1.4'
N N 0.0061 0.0033 'International Tables Vol C Tables 4.2.6.8 and 6.1.1.4'
O O 0.0106 0.0060 'International Tables Vol C Tables 4.2.6.8 and 6.1.1.4'
P P 0.1023 0.0942 'International Tables Vol C Tables 4.2.6.8 and 6.1.1.4'
Fe Fe 0.3463 0.8444 'International Tables Vol C Tables 4.2.6.8 and 6.1.1.4'

loop_
_geom_angle_atom_site_label_1
_geom_angle_atom_site_label_2
_geom_angle_atom_site_label_3
_geom_angle
_geom_angle_publ_flag
C2 Fe C1 87.5(3) y
C2 Fe C3 104.9(3) y
C1 Fe C3 104.4(3) y
C2 Fe P2 91.06(18) y
C1 Fe P2 152.7(2) y
C3 Fe P2 102.26(18) y
C2 Fe P1 149.7(2) y
C1 Fe P1 94.5(2) y
C3 Fe P1 103.83(17) y
P2 Fe P1 73.55(4) y
C4 P1 C10 101.8(2) ?
C4 P1 C28 105.14(19) ?
C10 P1 C28 111.03(19) ?
C4 P1 Fe 121.05(15) ?
C10 P1 Fe 120.89(15) ?
C28 P1 Fe 95.76(14) ?
C4 P1 P2 134.36(14) ?
C10 P1 P2 119.59(14) ?
C28 P1 P2 44.48(14) ?
Fe P1 P2 52.99(3) ?
C16 P2 C22 103.0(2) ?
C16 P2 C28 107.4(2) ?
C22 P2 C28 107.83(19) ?
C16 P2 Fe 123.44(15) ?
C22 P2 Fe 117.51(14) ?
C28 P2 Fe 96.37(13) ?
C16 P2 P1 118.30(14) ?
C22 P2 P1 134.79(15) ?
C28 P2 P1 44.64(13) ?
Fe P2 P1 53.46(3) ?
C29 N C33 116.8(5) ?
O1 C1 Fe 177.7(6) ?
O2 C2 Fe 178.9(5) ?
O3 C3 Fe 175.8(5) ?
C5 C4 C9 119.5(4) ?
C5 C4 P1 118.4(3) ?
C9 C4 P1 122.0(3) ?
C4 C5 C6 120.0(5) ?
C7 C6 C5 120.1(5) ?
C8 C7 C6 120.5(5) ?
C7 C8 C9 120.8(5) ?
C8 C9 C4 119.1(5) ?
C11 C10 C15 118.7(4) ?
C11 C10 P1 122.5(4) ?
C15 C10 P1 118.6(4) ?
C12 C11 C10 120.6(5) ?
C13 C12 C11 120.2(5) ?
C14 C13 C12 119.7(5) ?
C13 C14 C15 120.4(5) ?
C14 C15 C10 120.3(5) ?
C17 C16 C21 119.0(4) ?
C17 C16 P2 120.5(3) ?
C21 C16 P2 120.5(3) ?
C16 C17 C18 120.3(5) ?
C19 C18 C17 119.6(5) ?
C18 C19 C20 121.2(5) ?
C19 C20 C21 119.7(5) ?
C20 C21 C16 120.1(5) ?
C23 C22 C27 118.9(4) ?
C23 C22 P2 120.1(3) ?
C27 C22 P2 120.7(3) ?
C24 C23 C22 120.5(5) ?
C25 C24 C23 120.7(5) ?
C26 C25 C24 119.4(5) ?
C25 C26 C27 121.4(5) ?
C26 C27 C22 119.1(5) ?
C29 C28 P2 120.9(3) ?
C29 C28 P1 126.7(3) ?
P2 C28 P1 90.89(19) ?
N C29 C30 122.5(4) ?
N C29 C28 113.9(4) ?
C30 C29 C28 123.4(4) ?
C31 C30 C29 118.7(5) ?
C32 C31 C30 118.9(5) ?
C33 C32 C31 118.6(5) ?
N C33 C32 124.5(5) ?

loop_
_geom_bond_atom_site_label_1
_geom_bond_atom_site_label_2
_geom_bond_distance
_geom_bond_publ_flag
Fe C2 1.754(5) y
Fe C1 1.764(6) y
Fe C3 1.772(5) y
Fe P2 2.2077(11) y
Fe P1 2.2212(12) y
P1 C4 1.821(4) ?
P1 C10 1.830(4) ?
P1 C28 1.863(4) ?
P1 P2 2.6513(14) ?
P2 C16 1.818(4) ?
P2 C22 1.831(4) ?
P2 C28 1.858(4) ?
O1 C1 1.146(7) ?
O2 C2 1.150(7) ?
O3 C3 1.135(6) ?
N C29 1.331(6) ?
N C33 1.346(7) ?
C4 C5 1.384(6) ?
C4 C9 1.397(7) ?
C5 C6 1.384(7) ?
C6 C7 1.370(8) ?
C7 C8 1.357(9) ?
C8 C9 1.389(7) ?
C10 C11 1.385(7) ?
C10 C15 1.387(6) ?
C11 C12 1.377(7) ?
C12 C13 1.376(8) ?
C13 C14 1.371(9) ?
C14 C15 1.380(7) ?
C16 C17 1.381(6) ?
C16 C21 1.392(6) ?
C17 C18 1.381(6) ?
C18 C19 1.359(8) ?
C19 C20 1.369(8) ?
C20 C21 1.373(7) ?
C22 C23 1.386(6) ?
C22 C27 1.398(7) ?
C23 C24 1.375(7) ?
C24 C25 1.369(9) ?
C25 C26 1.364(9) ?
C26 C27 1.387(7) ?
C28 C29 1.510(6) ?
C29 C30 1.388(6) ?
C30 C31 1.379(7) ?
C31 C32 1.373(9) ?
C32 C33 1.346(9) ?
